data_7118145
loop_
_publ_author_name
'Maeda, Hiromitsu'
'Fukui, Ayaka'
'Yamakado, Ryohei'
'Yasuda, Nobuhiro'

_publ_section_title
;
 Dipyrrolyphenol as a precursor of \p-electronic anion that forms ion
 pairs with cations.
;
_journal_issue 99
_journal_name_full 'Chemical communications (Cambridge, England)'
_journal_page_first 17572
_journal_page_last 17575
_journal_paper_doi 10.1039/c5cc07493b
_journal_volume 51
_journal_year 2015
_chemical_formula_moiety 'C14 H10 N3 O3, C12 H28 N'
_chemical_formula_sum 'C26 H38 N4 O3'
_chemical_formula_weight 454.60
_chemical_name_systematic
; 
 ? 
;
_space_group_IT_number 14
_symmetry_cell_setting monoclinic
_symmetry_Int_Tables_number 14
_symmetry_space_group_name_Hall '-P 2ybc'
_symmetry_space_group_name_H-M 'P 1 21/c 1'
_atom_sites_solution_hydrogens geom
_atom_sites_solution_primary direct
_atom_sites_solution_secondary difmap
_audit_creation_method SHELXL-97
_audit_update_record
;
2015-08-25 deposited with the CCDC.
2015-10-14 downloaded from the CCDC.
;
_cell_angle_alpha 90.00
_cell_angle_beta 111.4165(15)
_cell_angle_gamma 90.00
_cell_formula_units_Z 4
_cell_length_a 16.8579(5)
_cell_length_b 8.6583(3)
_cell_length_c 18.4879(5)
_cell_measurement_reflns_used 13762
_cell_measurement_temperature 93(2)
_cell_measurement_theta_max 68.2
_cell_measurement_theta_min 4.4
_cell_volume 2512.18(14)
_computing_structure_refinement 'SHELXL-97 (Sheldrick, 1997)'
_computing_structure_solution 'SHELXS-97 (Sheldrick, 1990)'
_diffrn_ambient_temperature 93(2)
_diffrn_detector_area_resol_mean 10.0
_diffrn_measured_fraction_theta_full 0.998
_diffrn_measured_fraction_theta_max 0.998
_diffrn_measurement_device_type 'Rigaku RAXIS-RAPID II'
_diffrn_measurement_method \w
_diffrn_radiation_monochromator graphite
_diffrn_radiation_source 'fine-focus sealed tube'
_diffrn_radiation_type CuK\a
_diffrn_radiation_wavelength 1.54187
_diffrn_reflns_av_R_equivalents 0.0595
_diffrn_reflns_av_sigmaI/netI 0.0622
_diffrn_reflns_limit_h_max 19
_diffrn_reflns_limit_h_min -19
_diffrn_reflns_limit_k_max 10
_diffrn_reflns_limit_k_min -9
_diffrn_reflns_limit_l_max 21
_diffrn_reflns_limit_l_min -21
_diffrn_reflns_number 25534
_diffrn_reflns_theta_full 66.00
_diffrn_reflns_theta_max 66.00
_diffrn_reflns_theta_min 4.88
_exptl_absorpt_coefficient_mu 0.632
_exptl_absorpt_correction_T_max 0.9395
_exptl_absorpt_correction_T_min 0.6320
_exptl_absorpt_correction_type multi-scan
_exptl_absorpt_process_details
; Higashi, T. (1995). Program for 
 Absorption Correction.
 Rigaku Corporation, Tokyo, Japan.
;
_exptl_crystal_colour red
_exptl_crystal_density_diffrn 1.202
_exptl_crystal_density_method 'not measured'
_exptl_crystal_description prism
_exptl_crystal_F_000 984
_exptl_crystal_size_max 0.80
_exptl_crystal_size_mid 0.10
_exptl_crystal_size_min 0.10
_refine_diff_density_max 0.215
_refine_diff_density_min -0.212
_refine_diff_density_rms 0.042
_refine_ls_extinction_method none
_refine_ls_goodness_of_fit_ref 1.011
_refine_ls_hydrogen_treatment constr
_refine_ls_matrix_type full
_refine_ls_number_parameters 298
_refine_ls_number_reflns 4368
_refine_ls_number_restraints 0
_refine_ls_restrained_S_all 1.011
_refine_ls_R_factor_all 0.0886
_refine_ls_R_factor_gt 0.0556
_refine_ls_shift/su_max 0.000
_refine_ls_shift/su_mean 0.000
_refine_ls_structure_factor_coef Fsqd
_refine_ls_weighting_details 'calc w=1/[\s^2^(Fo^2^)+(0.0520P)^2^+0.0000P] where P=(Fo^2^+2Fc^2^)/3'
_refine_ls_weighting_scheme calc
_refine_ls_wR_factor_gt 0.1129
_refine_ls_wR_factor_ref 0.1276
_reflns_number_gt 2571
_reflns_number_total 4368
_reflns_threshold_expression >2sigma(I)
_cod_data_source_file c5cc07493b2.cif
_cod_data_source_block 40416m
_cod_original_cell_volume 2512.18(13)
_cod_original_sg_symbol_H-M 'P 21/c'
_cod_database_code 7118145

loop_
_symmetry_equiv_pos_as_xyz
'x, y, z'
'-x, y+1/2, -z+1/2'
'-x, -y, -z'
'x, -y-1/2, z-1/2'

loop_
_atom_site_label
_atom_site_type_symbol
_atom_site_fract_x
_atom_site_fract_y
_atom_site_fract_z
_atom_site_U_iso_or_equiv
_atom_site_adp_type
_atom_site_occupancy
_atom_site_symmetry_multiplicity
_atom_site_calc_flag
_atom_site_refinement_flags
O1 O 0.31136(8) 0.16551(17) 0.19609(8) 0.0424(4) Uani 1 1 d .
O2 O 0.16944(10) 0.39509(19) -0.14510(8) 0.0552(5) Uani 1 1 d .
O3 O 0.28197(10) 0.2724(2) -0.14556(9) 0.0573(5) Uani 1 1 d .
N1 N 0.15789(11) 0.2709(2) 0.18795(10) 0.0408(5) Uani 1 1 d .
H1 H 0.2041 0.2308 0.2227 0.049 Uiso 1 1 calc R
N2 N 0.23418(13) 0.3151(2) -0.11124(11) 0.0466(5) Uani 1 1 d .
N3 N 0.45833(10) 0.0388(2) 0.20185(10) 0.0398(5) Uani 1 1 d .
H2 H 0.4402 0.0882 0.2345 0.048 Uiso 1 1 calc R
N4 N 0.75752(11) 0.2538(2) 0.25417(10) 0.0398(5) Uani 1 1 d .
C1 C 0.08657(14) 0.3123(3) 0.20164(14) 0.0438(6) Uani 1 1 d .
H3 H 0.0784 0.3026 0.2496 0.053 Uiso 1 1 calc R
C2 C 0.02874(15) 0.3705(3) 0.13406(13) 0.0463(6) Uani 1 1 d .
H4 H -0.0265 0.4088 0.1267 0.056 Uiso 1 1 calc R
C3 C 0.06620(14) 0.3630(3) 0.07771(14) 0.0438(6) Uani 1 1 d .
H5 H 0.0405 0.3951 0.0251 0.053 Uiso 1 1 calc R
C4 C 0.14702(14) 0.3008(2) 0.11201(12) 0.0367(5) Uani 1 1 d .
C5 C 0.25306(14) 0.2702(3) -0.03288(12) 0.0385(6) Uani 1 1 d .
C6 C 0.19485(14) 0.3053(2) 0.00214(12) 0.0385(6) Uani 1 1 d .
H6 H 0.1433 0.3569 -0.0269 0.046 Uiso 1 1 calc R
C7 C 0.21119(14) 0.2659(2) 0.07859(12) 0.0354(5) Uani 1 1 d .
C8 C 0.29162(14) 0.1913(3) 0.12349(12) 0.0370(6) Uani 1 1 d .
C9 C 0.34745(13) 0.1468(3) 0.08329(12) 0.0363(6) Uani 1 1 d .
C10 C 0.32804(14) 0.1891(3) 0.00698(12) 0.0393(6) Uani 1 1 d .
H7 H 0.3658 0.1630 -0.0187 0.047 Uiso 1 1 calc R
C11 C 0.42325(13) 0.0518(3) 0.12246(12) 0.0381(6) Uani 1 1 d .
C12 C 0.46984(14) -0.0429(3) 0.09309(13) 0.0438(6) Uani 1 1 d .
H8 H 0.4604 -0.0576 0.0397 0.053 Uiso 1 1 calc R
C13 C 0.53404(14) -0.1144(3) 0.15612(14) 0.0462(6) Uani 1 1 d .
H9 H 0.5755 -0.1856 0.1528 0.055 Uiso 1 1 calc R
C14 C 0.52562(14) -0.0621(3) 0.22306(14) 0.0445(6) Uani 1 1 d .
H10 H 0.5601 -0.0907 0.2746 0.053 Uiso 1 1 calc R
C15 C 0.68662(13) 0.3568(3) 0.20228(12) 0.0411(6) Uani 1 1 d .
H11 H 0.6683 0.4256 0.2360 0.049 Uiso 1 1 calc R
H12 H 0.7106 0.4231 0.1717 0.049 Uiso 1 1 calc R
C16 C 0.60851(14) 0.2772(3) 0.14646(13) 0.0526(7) Uani 1 1 d .
H13 H 0.5796 0.2188 0.1758 0.063 Uiso 1 1 calc R
H14 H 0.6253 0.2034 0.1137 0.063 Uiso 1 1 calc R
C17 C 0.54823(14) 0.3975(3) 0.09544(13) 0.0577(7) Uani 1 1 d .
H15 H 0.4975 0.3462 0.0591 0.087 Uiso 1 1 calc R
H16 H 0.5770 0.4544 0.0662 0.087 Uiso 1 1 calc R
H17 H 0.5313 0.4695 0.1281 0.087 Uiso 1 1 calc R
C18 C 0.82851(13) 0.3627(3) 0.30059(13) 0.0445(6) Uani 1 1 d .
H18 H 0.8467 0.4219 0.2636 0.053 Uiso 1 1 calc R
H19 H 0.8047 0.4375 0.3277 0.053 Uiso 1 1 calc R
C19 C 0.90672(14) 0.2902(3) 0.36014(14) 0.0583(7) Uani 1 1 d .
H20 H 0.8909 0.2365 0.4002 0.070 Uiso 1 1 calc R
H21 H 0.9313 0.2133 0.3347 0.070 Uiso 1 1 calc R
C20 C 0.97100(17) 0.4132(3) 0.39733(17) 0.0840(10) Uani 1 1 d .
H22 H 1.0214 0.3665 0.4365 0.126 Uiso 1 1 calc R
H23 H 0.9463 0.4893 0.4223 0.126 Uiso 1 1 calc R
H24 H 0.9874 0.4645 0.3576 0.126 Uiso 1 1 calc R
C21 C 0.78773(15) 0.1431(3) 0.20606(13) 0.0485(7) Uani 1 1 d .
H25 H 0.8321 0.0753 0.2419 0.058 Uiso 1 1 calc R
H26 H 0.7392 0.0765 0.1757 0.058 Uiso 1 1 calc R
C22 C 0.82359(17) 0.2174(3) 0.15058(15) 0.0617(8) Uani 1 1 d .
H27 H 0.8796 0.2643 0.1804 0.074 Uiso 1 1 calc R
H28 H 0.7849 0.3008 0.1214 0.074 Uiso 1 1 calc R
C23 C 0.83402(17) 0.1003(3) 0.09398(15) 0.0701(8) Uani 1 1 d .
H29 H 0.8574 0.1514 0.0588 0.105 Uiso 1 1 calc R
H30 H 0.7784 0.0553 0.0637 0.105 Uiso 1 1 calc R
H31 H 0.8730 0.0185 0.1227 0.105 Uiso 1 1 calc R
C24 C 0.72775(14) 0.1541(3) 0.30716(13) 0.0454(6) Uani 1 1 d .
H32 H 0.7768 0.0930 0.3412 0.055 Uiso 1 1 calc R
H33 H 0.6845 0.0805 0.2746 0.055 Uiso 1 1 calc R
C25 C 0.68987(16) 0.2429(3) 0.35815(13) 0.0532(7) Uani 1 1 d .
H34 H 0.7269 0.3319 0.3823 0.064 Uiso 1 1 calc R
H35 H 0.6330 0.2833 0.3257 0.064 Uiso 1 1 calc R
C26 C 0.68149(16) 0.1390(3) 0.42130(14) 0.0602(7) Uani 1 1 d .
H36 H 0.6574 0.1982 0.4536 0.090 Uiso 1 1 calc R
H37 H 0.7378 0.0998 0.4537 0.090 Uiso 1 1 calc R
H38 H 0.6438 0.0521 0.3973 0.090 Uiso 1 1 calc R

loop_
_atom_site_aniso_label
_atom_site_aniso_U_11
_atom_site_aniso_U_22
_atom_site_aniso_U_33
_atom_site_aniso_U_23
_atom_site_aniso_U_13
_atom_site_aniso_U_12
O1 0.0450(9) 0.0502(11) 0.0329(8) 0.0015(7) 0.0154(7) 0.0028(8)
O2 0.0617(11) 0.0598(12) 0.0416(10) 0.0102(8) 0.0159(9) 0.0085(9)
O3 0.0592(11) 0.0797(14) 0.0402(10) 0.0039(9) 0.0266(9) 0.0008(10)
N1 0.0418(11) 0.0445(13) 0.0377(11) -0.0019(9) 0.0163(9) 0.0001(9)
N2 0.0535(13) 0.0487(14) 0.0383(12) 0.0022(10) 0.0178(11) -0.0049(11)
N3 0.0398(10) 0.0448(13) 0.0369(11) -0.0020(9) 0.0166(9) -0.0004(9)
N4 0.0369(10) 0.0341(12) 0.0478(11) -0.0011(9) 0.0148(9) 0.0028(9)
C1 0.0494(14) 0.0409(15) 0.0505(15) -0.0050(12) 0.0293(12) -0.0038(12)
C2 0.0394(13) 0.0444(16) 0.0566(16) -0.0003(12) 0.0193(12) 0.0020(12)
C3 0.0448(14) 0.0426(16) 0.0439(14) 0.0016(11) 0.0161(12) -0.0011(12)
C4 0.0412(13) 0.0340(14) 0.0347(13) -0.0012(11) 0.0138(11) -0.0049(11)
C5 0.0456(14) 0.0411(15) 0.0290(12) 0.0004(10) 0.0137(11) -0.0079(11)
C6 0.0397(13) 0.0361(14) 0.0383(13) -0.0018(11) 0.0128(11) -0.0049(11)
C7 0.0411(13) 0.0330(14) 0.0329(12) -0.0024(10) 0.0143(10) -0.0039(10)
C8 0.0426(13) 0.0369(14) 0.0324(12) -0.0015(10) 0.0147(11) -0.0071(11)
C9 0.0374(12) 0.0392(15) 0.0325(12) -0.0024(10) 0.0128(10) -0.0043(11)
C10 0.0403(13) 0.0433(15) 0.0378(13) -0.0050(11) 0.0184(11) -0.0078(11)
C11 0.0407(13) 0.0414(15) 0.0346(13) -0.0016(11) 0.0165(11) -0.0042(11)
C12 0.0481(14) 0.0474(16) 0.0409(14) -0.0015(12) 0.0223(12) -0.0032(12)
C13 0.0421(14) 0.0432(15) 0.0584(16) 0.0006(13) 0.0243(12) -0.0025(12)
C14 0.0375(13) 0.0457(16) 0.0491(15) 0.0050(12) 0.0145(12) -0.0008(12)
C15 0.0413(13) 0.0408(15) 0.0420(13) 0.0030(11) 0.0159(11) 0.0029(11)
C16 0.0448(15) 0.0558(18) 0.0526(15) 0.0059(13) 0.0123(12) -0.0056(13)
C17 0.0470(15) 0.0669(19) 0.0522(16) 0.0103(13) 0.0097(13) -0.0026(13)
C18 0.0406(13) 0.0389(15) 0.0500(14) -0.0028(12) 0.0119(12) -0.0024(11)
C19 0.0443(15) 0.0490(18) 0.0697(18) 0.0040(14) 0.0069(13) 0.0017(13)
C20 0.0559(17) 0.062(2) 0.096(2) 0.0094(17) -0.0170(16) -0.0062(15)
C21 0.0446(14) 0.0426(16) 0.0637(17) -0.0108(13) 0.0263(13) -0.0031(12)
C22 0.0686(18) 0.0548(19) 0.0752(19) -0.0168(15) 0.0421(16) -0.0094(14)
C23 0.080(2) 0.062(2) 0.082(2) -0.0208(16) 0.0464(17) -0.0092(16)
C24 0.0450(14) 0.0399(16) 0.0515(15) 0.0071(12) 0.0178(12) -0.0004(12)
C25 0.0616(17) 0.0496(17) 0.0540(16) 0.0105(13) 0.0276(14) 0.0121(13)
C26 0.0712(18) 0.0573(19) 0.0574(16) 0.0116(14) 0.0299(14) 0.0083(14)

loop_
_atom_type_symbol
_atom_type_description
_atom_type_scat_dispersion_real
_atom_type_scat_dispersion_imag
_atom_type_scat_source
C C 0.0181 0.0091 'International Tables Vol C Tables 4.2.6.8 and 6.1.1.4'
H H 0.0000 0.0000 'International Tables Vol C Tables 4.2.6.8 and 6.1.1.4'
N N 0.0311 0.0180 'International Tables Vol C Tables 4.2.6.8 and 6.1.1.4'
O O 0.0492 0.0322 'International Tables Vol C Tables 4.2.6.8 and 6.1.1.4'

loop_
_geom_angle_atom_site_label_1
_geom_angle_atom_site_label_2
_geom_angle_atom_site_label_3
_geom_angle
C1 N1 C4 110.04(19)
C1 N1 H1 125.0
C4 N1 H1 125.0
O3 N2 O2 121.08(19)
O3 N2 C5 119.4(2)
O2 N2 C5 119.5(2)
C14 N3 C11 110.27(19)
C14 N3 H2 124.9
C11 N3 H2 124.9
C21 N4 C15 110.86(16)
C21 N4 C18 111.08(17)
C15 N4 C18 105.56(16)
C21 N4 C24 106.23(17)
C15 N4 C24 111.78(16)
C18 N4 C24 111.42(17)
N1 C1 C2 108.0(2)
N1 C1 H3 126.0
C2 C1 H3 126.0
C1 C2 C3 107.3(2)
C1 C2 H4 126.4
C3 C2 H4 126.4
C4 C3 C2 108.2(2)
C4 C3 H5 125.9
C2 C3 H5 125.9
N1 C4 C3 106.5(2)
N1 C4 C7 123.44(19)
C3 C4 C7 130.1(2)
C6 C5 C10 121.3(2)
C6 C5 N2 118.8(2)
C10 C5 N2 119.9(2)
C7 C6 C5 120.7(2)
C7 C6 H6 119.6
C5 C6 H6 119.6
C6 C7 C8 119.3(2)
C6 C7 C4 118.7(2)
C8 C7 C4 122.00(19)
O1 C8 C9 121.6(2)
O1 C8 C7 120.4(2)
C9 C8 C7 118.01(19)
C10 C9 C8 120.0(2)
C10 C9 C11 119.5(2)
C8 C9 C11 120.49(19)
C9 C10 C5 120.3(2)
C9 C10 H7 119.8
C5 C10 H7 119.8
N3 C11 C12 106.7(2)
N3 C11 C9 122.0(2)
C12 C11 C9 131.1(2)
C11 C12 C13 108.1(2)
C11 C12 H8 125.9
C13 C12 H8 125.9
C14 C13 C12 107.4(2)
C14 C13 H9 126.3
C12 C13 H9 126.3
N3 C14 C13 107.4(2)
N3 C14 H10 126.3
C13 C14 H10 126.3
C16 C15 N4 116.90(18)
C16 C15 H11 108.1
N4 C15 H11 108.1
C16 C15 H12 108.1
N4 C15 H12 108.1
H11 C15 H12 107.3
C15 C16 C17 109.27(19)
C15 C16 H13 109.8
C17 C16 H13 109.8
C15 C16 H14 109.8
C17 C16 H14 109.8
H13 C16 H14 108.3
C16 C17 H15 109.5
C16 C17 H16 109.5
H15 C17 H16 109.5
C16 C17 H17 109.5
H15 C17 H17 109.5
H16 C17 H17 109.5
C19 C18 N4 116.85(18)
C19 C18 H18 108.1
N4 C18 H18 108.1
C19 C18 H19 108.1
N4 C18 H19 108.1
H18 C18 H19 107.3
C20 C19 C18 109.4(2)
C20 C19 H20 109.8
C18 C19 H20 109.8
C20 C19 H21 109.8
C18 C19 H21 109.8
H20 C19 H21 108.2
C19 C20 H22 109.5
C19 C20 H23 109.5
H22 C20 H23 109.5
C19 C20 H24 109.5
H22 C20 H24 109.5
H23 C20 H24 109.5
C22 C21 N4 115.6(2)
C22 C21 H25 108.4
N4 C21 H25 108.4
C22 C21 H26 108.4
N4 C21 H26 108.4
H25 C21 H26 107.4
C21 C22 C23 111.1(2)
C21 C22 H27 109.4
C23 C22 H27 109.4
C21 C22 H28 109.4
C23 C22 H28 109.4
H27 C22 H28 108.0
C22 C23 H29 109.5
C22 C23 H30 109.5
H29 C23 H30 109.5
C22 C23 H31 109.5
H29 C23 H31 109.5
H30 C23 H31 109.5
N4 C24 C25 115.03(19)
N4 C24 H32 108.5
C25 C24 H32 108.5
N4 C24 H33 108.5
C25 C24 H33 108.5
H32 C24 H33 107.5
C26 C25 C24 110.7(2)
C26 C25 H34 109.5
C24 C25 H34 109.5
C26 C25 H35 109.5
C24 C25 H35 109.5
H34 C25 H35 108.1
C25 C26 H36 109.5
C25 C26 H37 109.5
H36 C26 H37 109.5
C25 C26 H38 109.5
H36 C26 H38 109.5
H37 C26 H38 109.5

loop_
_geom_bond_atom_site_label_1
_geom_bond_atom_site_label_2
_geom_bond_distance
O1 C8 1.279(2)
O2 N2 1.250(2)
O3 N2 1.250(2)
N1 C1 1.364(3)
N1 C4 1.373(2)
N1 H1 0.8800
N2 C5 1.419(3)
N3 C14 1.371(2)
N3 C11 1.372(2)
N3 H2 0.8800
N4 C21 1.517(3)
N4 C15 1.519(2)
N4 C18 1.519(2)
N4 C24 1.521(3)
C1 C2 1.370(3)
C1 H3 0.9500
C2 C3 1.403(3)
C2 H4 0.9500
C3 C4 1.385(3)
C3 H5 0.9500
C4 C7 1.460(3)
C5 C6 1.392(3)
C5 C10 1.398(3)
C6 C7 1.380(3)
C6 H6 0.9500
C7 C8 1.457(3)
C8 C9 1.448(3)
C9 C10 1.377(3)
C9 C11 1.469(3)
C10 H7 0.9500
C11 C12 1.377(3)
C12 C13 1.411(3)
C12 H8 0.9500
C13 C14 1.373(3)
C13 H9 0.9500
C14 H10 0.9500
C15 C16 1.510(3)
C15 H11 0.9900
C15 H12 0.9900
C16 C17 1.519(3)
C16 H13 0.9900
C16 H14 0.9900
C17 H15 0.9800
C17 H16 0.9800
C17 H17 0.9800
C18 C19 1.511(3)
C18 H18 0.9900
C18 H19 0.9900
C19 C20 1.496(3)
C19 H20 0.9900
C19 H21 0.9900
C20 H22 0.9800
C20 H23 0.9800
C20 H24 0.9800
C21 C22 1.512(3)
C21 H25 0.9900
C21 H26 0.9900
C22 C23 1.513(3)
C22 H27 0.9900
C22 H28 0.9900
C23 H29 0.9800
C23 H30 0.9800
C23 H31 0.9800
C24 C25 1.526(3)
C24 H32 0.9900
C24 H33 0.9900
C25 C26 1.521(3)
C25 H34 0.9900
C25 H35 0.9900
C26 H36 0.9800
C26 H37 0.9800
C26 H38 0.9800

loop_
_geom_hbond_atom_site_label_D
_geom_hbond_atom_site_label_H
_geom_hbond_atom_site_label_A
_geom_hbond_distance_DH
_geom_hbond_distance_HA
_geom_hbond_distance_DA
_geom_hbond_angle_DHA
_geom_hbond_site_symmetry_A
N1 H1 O1 0.88 2.12 2.695(2) 122.6 .
N1 H1 O3 0.88 2.31 3.048(2) 141.9 4_566
N3 H2 O1 0.88 2.13 2.676(2) 119.4 .

loop_
_geom_torsion_atom_site_label_1
_geom_torsion_atom_site_label_2
_geom_torsion_atom_site_label_3
_geom_torsion_atom_site_label_4
_geom_torsion
C4 N1 C1 C2 -0.3(3)
N1 C1 C2 C3 0.4(3)
C1 C2 C3 C4 -0.3(3)
C1 N1 C4 C3 0.0(2)
C1 N1 C4 C7 -178.50(19)
C2 C3 C4 N1 0.2(2)
C2 C3 C4 C7 178.6(2)
O3 N2 C5 C6 -173.64(19)
O2 N2 C5 C6 5.5(3)
O3 N2 C5 C10 4.9(3)
O2 N2 C5 C10 -176.0(2)
C10 C5 C6 C7 2.5(3)
N2 C5 C6 C7 -179.00(18)
C5 C6 C7 C8 2.0(3)
C5 C6 C7 C4 -178.10(19)
N1 C4 C7 C6 -177.96(19)
C3 C4 C7 C6 3.9(3)
N1 C4 C7 C8 1.9(3)
C3 C4 C7 C8 -176.3(2)
C6 C7 C8 O1 174.1(2)
C4 C7 C8 O1 -5.8(3)
C6 C7 C8 C9 -6.4(3)
C4 C7 C8 C9 173.70(19)
O1 C8 C9 C10 -173.92(19)
C7 C8 C9 C10 6.6(3)
O1 C8 C9 C11 8.3(3)
C7 C8 C9 C11 -171.19(18)
C8 C9 C10 C5 -2.3(3)
C11 C9 C10 C5 175.50(19)
C6 C5 C10 C9 -2.4(3)
N2 C5 C10 C9 179.1(2)
C14 N3 C11 C12 -0.2(2)
C14 N3 C11 C9 177.04(18)
C10 C9 C11 N3 162.9(2)
C8 C9 C11 N3 -19.3(3)
C10 C9 C11 C12 -20.6(4)
C8 C9 C11 C12 157.2(2)
N3 C11 C12 C13 0.1(2)
C9 C11 C12 C13 -176.8(2)
C11 C12 C13 C14 0.0(3)
C11 N3 C14 C13 0.2(2)
C12 C13 C14 N3 -0.1(2)
C21 N4 C15 C16 57.0(2)
C18 N4 C15 C16 177.32(19)
C24 N4 C15 C16 -61.4(2)
N4 C15 C16 C17 -175.52(19)
C21 N4 C18 C19 -62.2(3)
C15 N4 C18 C19 177.55(19)
C24 N4 C18 C19 56.0(3)
N4 C18 C19 C20 177.4(2)
C15 N4 C21 C22 60.5(2)
C18 N4 C21 C22 -56.5(2)
C24 N4 C21 C22 -177.86(19)
N4 C21 C22 C23 -167.8(2)
C21 N4 C24 C25 -176.84(18)
C15 N4 C24 C25 -55.8(2)
C18 N4 C24 C25 62.1(2)
N4 C24 C25 C26 -166.78(18)
